data_4510677
loop_
_publ_author_name
'He, Haiyan'
'Ma, Huiqing'
'Sun, Di'
'Zhang, Liangliang'
'Wang, Rongming'
'Sun, Daofeng'

_publ_section_title
;
 Porous Lanthanide--Organic Frameworks: Control over Interpenetration, Gas
 Adsorption, and Catalyst Properties
;
_journal_issue 7
_journal_name_full 'Crystal Growth &amp; Design'
_journal_page_first 3154
_journal_paper_doi 10.1021/cg400531j
_journal_volume 13
_journal_year 2013
_chemical_formula_sum 'C30 H26 Er N2 O6'
_chemical_formula_weight 677.79
_chemical_name_systematic
; 
 ? 
;
_space_group_IT_number 2
_symmetry_cell_setting triclinic
_symmetry_space_group_name_Hall '-P 1'
_symmetry_space_group_name_H-M 'P -1'
_atom_sites_solution_hydrogens geom
_atom_sites_solution_primary direct
_atom_sites_solution_secondary difmap
_audit_creation_method SHELXL-97
_cell_angle_alpha 111.729(13)
_cell_angle_beta 100.554(12)
_cell_angle_gamma 91.879(12)
_cell_formula_units_Z 2
_cell_length_a 9.493(7)
_cell_length_b 13.225(10)
_cell_length_c 16.232(12)
_cell_measurement_temperature 293(2)
_cell_volume 1850(2)
_computing_structure_refinement 'SHELXL-97 (Sheldrick, 1997)'
_computing_structure_solution 'SHELXS-97 (Sheldrick, 1990)'
_diffrn_ambient_temperature 293(2)
_diffrn_measured_fraction_theta_full 0.974
_diffrn_measured_fraction_theta_max 0.974
_diffrn_radiation_monochromator graphite
_diffrn_radiation_source 'fine-focus sealed tube'
_diffrn_radiation_type MoK\a
_diffrn_radiation_wavelength 0.71073
_diffrn_reflns_av_R_equivalents 0.0636
_diffrn_reflns_av_sigmaI/netI 0.1355
_diffrn_reflns_limit_h_max 10
_diffrn_reflns_limit_h_min -9
_diffrn_reflns_limit_k_max 14
_diffrn_reflns_limit_k_min -13
_diffrn_reflns_limit_l_max 18
_diffrn_reflns_limit_l_min -18
_diffrn_reflns_number 7872
_diffrn_reflns_theta_full 23.53
_diffrn_reflns_theta_max 23.53
_diffrn_reflns_theta_min 1.67
_exptl_absorpt_coefficient_mu 2.303
_exptl_absorpt_correction_T_max 0.8936
_exptl_absorpt_correction_T_min 0.8024
_exptl_absorpt_correction_type multi-scan
_exptl_crystal_density_diffrn 1.217
_exptl_crystal_density_method 'not measured'
_exptl_crystal_F_000 672
_exptl_crystal_size_max 0.10
_exptl_crystal_size_mid 0.05
_exptl_crystal_size_min 0.05
_refine_diff_density_max 1.439
_refine_diff_density_min -1.236
_refine_diff_density_rms 0.143
_refine_ls_extinction_method none
_refine_ls_goodness_of_fit_ref 0.914
_refine_ls_hydrogen_treatment mixed
_refine_ls_matrix_type full
_refine_ls_number_parameters 357
_refine_ls_number_reflns 5359
_refine_ls_number_restraints 0
_refine_ls_restrained_S_all 0.914
_refine_ls_R_factor_all 0.0890
_refine_ls_R_factor_gt 0.0560
_refine_ls_shift/su_max 0.000
_refine_ls_shift/su_mean 0.000
_refine_ls_structure_factor_coef Fsqd
_refine_ls_weighting_details 'calc w=1/[\s^2^(Fo^2^)+(0.0567P)^2^+0.0000P] where P=(Fo^2^+2Fc^2^)/3'
_refine_ls_weighting_scheme calc
_refine_ls_wR_factor_gt 0.1171
_refine_ls_wR_factor_ref 0.1260
_reflns_number_gt 3522
_reflns_number_total 5359
_reflns_threshold_expression >2sigma(I)
_cod_data_source_file cg400531j_si_002.cif
_cod_data_source_block p5
_cod_original_sg_symbol_H-M P-1
_cod_database_code 4510677

loop_
_symmetry_equiv_pos_as_xyz
'x, y, z'
'-x, -y, -z'

loop_
_atom_site_label
_atom_site_type_symbol
_atom_site_fract_x
_atom_site_fract_y
_atom_site_fract_z
_atom_site_U_iso_or_equiv
_atom_site_adp_type
_atom_site_occupancy
_atom_site_symmetry_multiplicity
_atom_site_calc_flag
_atom_site_refinement_flags
Er1 Er 0.08228(5) 0.45611(4) 0.15518(3) 0.03759(19) Uani 1 1 d .
C1 C 0.1910(9) 0.4731(8) -0.0315(6) 0.035(2) Uani 1 1 d .
C2 C 0.3520(9) 0.4858(9) -0.0147(6) 0.034(2) Uani 1 1 d .
C3 C 0.4233(10) 0.3948(9) -0.0418(6) 0.037(2) Uani 1 1 d .
C4 C 0.3413(11) 0.2856(9) -0.0853(7) 0.056(3) Uani 1 1 d .
H4A H 0.3371 0.2551 -0.0404 0.085 Uiso 1 1 calc R
H4B H 0.3880 0.2388 -0.1306 0.085 Uiso 1 1 calc R
H4C H 0.2453 0.2915 -0.1131 0.085 Uiso 1 1 calc R
C5 C 0.4237(10) 0.5914(9) 0.0274(6) 0.037(3) Uani 1 1 d .
C6 C 0.3442(10) 0.6902(8) 0.0557(7) 0.051(3) Uani 1 1 d .
H6A H 0.3379 0.7232 0.0117 0.077 Uiso 1 1 calc R
H6B H 0.3947 0.7419 0.1138 0.077 Uiso 1 1 calc R
H6C H 0.2489 0.6689 0.0599 0.077 Uiso 1 1 calc R
C7 C 0.0436(13) 0.2305(9) 0.0840(7) 0.048(3) Uani 1 1 d .
C8 C 0.0215(10) 0.1113(9) 0.0402(7) 0.047(3) Uani 1 1 d .
C9 C 0.0452(10) 0.0467(9) 0.0937(6) 0.046(3) Uani 1 1 d .
C10 C 0.0937(12) 0.1018(10) 0.1952(7) 0.069(3) Uani 1 1 d .
H10A H 0.1144 0.1792 0.2119 0.104 Uiso 1 1 calc R
H10B H 0.1790 0.0727 0.2148 0.104 Uiso 1 1 calc R
H10C H 0.0187 0.0885 0.2236 0.104 Uiso 1 1 calc R
C11 C -0.0236(10) 0.0629(9) -0.0519(6) 0.039(2) Uani 1 1 d .
C12 C -0.0419(13) 0.1355(9) -0.1086(7) 0.068(4) Uani 1 1 d .
H12A H -0.0086 0.2103 -0.0697 0.102 Uiso 1 1 calc R
H12B H -0.1418 0.1299 -0.1363 0.102 Uiso 1 1 calc R
H12C H 0.0134 0.1112 -0.1550 0.102 Uiso 1 1 calc R
C13 C 0.0407(10) 0.4738(9) 0.3223(6) 0.043(3) Uani 1 1 d .
C14 C 0.0207(10) 0.4884(9) 0.4157(6) 0.043(3) Uani 1 1 d .
C15 C -0.0696(10) 0.4069(9) 0.4246(6) 0.043(3) Uani 1 1 d .
C16 C -0.1455(13) 0.3118(10) 0.3412(7) 0.075(4) Uani 1 1 d .
H16A H -0.1418 0.3274 0.2884 0.113 Uiso 1 1 calc R
H16B H -0.2443 0.2998 0.3444 0.113 Uiso 1 1 calc R
H16C H -0.0991 0.2473 0.3374 0.113 Uiso 1 1 calc R
C17 C 0.0920(10) 0.5780(9) 0.4898(7) 0.049(3) Uani 1 1 d .
C18 C 0.1868(13) 0.6605(10) 0.4767(7) 0.078(4) Uani 1 1 d .
H18A H 0.2830 0.6398 0.4795 0.117 Uiso 1 1 calc R
H18B H 0.1876 0.7311 0.5236 0.117 Uiso 1 1 calc R
H18C H 0.1507 0.6637 0.4186 0.117 Uiso 1 1 calc R
C19 C 0.4440(10) 0.4465(9) 0.1822(6) 0.049(3) Uani 1 1 d .
H19 H 0.4130 0.3727 0.1486 0.058 Uiso 1 1 calc R
C20 C 0.5955(12) 0.4802(13) 0.2094(8) 0.069(4) Uani 1 1 d .
H20 H 0.6613 0.4296 0.1932 0.083 Uiso 1 1 calc R
C21 C 0.6401(12) 0.5846(14) 0.2579(9) 0.073(4) Uani 1 1 d .
H21 H 0.7387 0.6066 0.2766 0.088 Uiso 1 1 calc R
C22 C 0.5438(13) 0.6637(12) 0.2822(8) 0.067(3) Uani 1 1 d .
C23 C 0.5780(15) 0.7752(14) 0.3322(11) 0.094(5) Uani 1 1 d .
H23 H 0.6750 0.8023 0.3534 0.113 Uiso 1 1 calc R
C24 C 0.4837(17) 0.8437(13) 0.3511(10) 0.099(5) Uani 1 1 d .
H24 H 0.5141 0.9183 0.3804 0.118 Uiso 1 1 calc R
C25 C 0.3307(13) 0.8059(11) 0.3272(8) 0.064(3) Uani 1 1 d .
C26 C 0.2253(16) 0.8727(12) 0.3479(9) 0.083(4) Uani 1 1 d .
H26 H 0.2501 0.9463 0.3848 0.099 Uiso 1 1 calc R
C27 C 0.0851(16) 0.8328(12) 0.3153(8) 0.077(4) Uani 1 1 d .
H27 H 0.0126 0.8778 0.3293 0.092 Uiso 1 1 calc R
C28 C 0.0521(13) 0.7216(11) 0.2596(7) 0.063(3) Uani 1 1 d .
H28 H -0.0447 0.6956 0.2353 0.076 Uiso 1 1 calc R
C29 C 0.2845(12) 0.6967(11) 0.2738(7) 0.051(3) Uani 1 1 d .
C30 C 0.3928(11) 0.6215(11) 0.2515(7) 0.050(3) Uani 1 1 d .
N1 N 0.3468(8) 0.5145(9) 0.2024(5) 0.049(2) Uani 1 1 d .
N2 N 0.1450(9) 0.6525(7) 0.2393(5) 0.048(2) Uani 1 1 d .
O1 O 0.1324(6) 0.4493(6) 0.0244(4) 0.0506(19) Uani 1 1 d .
O2 O 0.1234(6) 0.4850(6) -0.0986(4) 0.0431(17) Uani 1 1 d .
O3 O 0.1726(7) 0.2839(6) 0.1049(5) 0.0533(19) Uani 1 1 d .
O4 O -0.0575(7) 0.2876(6) 0.1027(5) 0.057(2) Uani 1 1 d .
O5 O -0.0520(6) 0.5017(6) 0.2723(4) 0.0463(18) Uani 1 1 d .
O6 O 0.1524(7) 0.4392(6) 0.2969(4) 0.061(2) Uani 1 1 d .

loop_
_atom_site_aniso_label
_atom_site_aniso_U_11
_atom_site_aniso_U_22
_atom_site_aniso_U_33
_atom_site_aniso_U_23
_atom_site_aniso_U_13
_atom_site_aniso_U_12
Er1 0.0264(2) 0.0616(4) 0.0345(2) 0.0255(2) 0.01440(17) 0.0060(2)
C1 0.028(5) 0.049(7) 0.030(5) 0.014(5) 0.016(4) 0.011(5)
C2 0.030(5) 0.049(7) 0.032(5) 0.023(5) 0.011(4) 0.009(5)
C3 0.034(6) 0.048(8) 0.036(5) 0.020(5) 0.014(5) 0.003(6)
C4 0.053(7) 0.063(9) 0.045(6) 0.011(6) 0.011(5) 0.011(7)
C5 0.036(6) 0.060(8) 0.033(5) 0.033(6) 0.018(4) 0.019(6)
C6 0.048(6) 0.050(7) 0.064(7) 0.025(6) 0.022(5) 0.018(6)
C7 0.063(8) 0.035(8) 0.044(6) 0.011(6) 0.014(6) 0.005(7)
C8 0.042(6) 0.054(8) 0.043(6) 0.016(6) 0.011(5) 0.008(6)
C9 0.051(6) 0.057(8) 0.040(6) 0.025(6) 0.017(5) 0.015(6)
C10 0.078(8) 0.079(9) 0.055(7) 0.032(7) 0.009(6) 0.009(7)
C11 0.049(6) 0.032(7) 0.042(6) 0.018(5) 0.018(5) 0.010(5)
C12 0.097(9) 0.061(9) 0.060(7) 0.036(7) 0.017(7) 0.028(7)
C13 0.033(6) 0.072(8) 0.032(5) 0.027(6) 0.012(5) -0.001(6)
C14 0.037(6) 0.066(8) 0.027(5) 0.018(6) 0.005(5) -0.003(6)
C15 0.040(6) 0.064(8) 0.031(5) 0.025(6) 0.009(5) -0.008(6)
C16 0.091(9) 0.079(10) 0.044(7) 0.011(7) 0.018(7) -0.029(8)
C17 0.042(6) 0.068(8) 0.049(7) 0.035(7) 0.015(5) -0.008(6)
C18 0.083(9) 0.098(11) 0.052(7) 0.033(7) 0.011(6) -0.039(8)
C19 0.043(6) 0.068(8) 0.041(6) 0.023(6) 0.019(5) 0.006(6)
C20 0.035(7) 0.109(12) 0.066(8) 0.031(8) 0.022(6) 0.011(8)
C21 0.026(6) 0.117(13) 0.088(10) 0.052(10) 0.012(7) 0.008(8)
C22 0.060(9) 0.082(11) 0.047(7) 0.019(7) 0.001(6) -0.016(8)
C23 0.049(9) 0.100(14) 0.123(13) 0.042(11) 0.000(9) -0.019(9)
C24 0.079(11) 0.085(12) 0.109(12) 0.016(10) 0.013(9) -0.016(10)
C25 0.062(9) 0.061(10) 0.069(8) 0.028(8) 0.012(7) 0.005(8)
C26 0.074(10) 0.096(12) 0.079(9) 0.032(9) 0.023(8) -0.004(9)
C27 0.096(11) 0.073(11) 0.062(8) 0.024(8) 0.019(8) 0.026(9)
C28 0.072(9) 0.070(10) 0.049(7) 0.028(7) 0.008(6) -0.003(8)
C29 0.055(8) 0.065(9) 0.046(6) 0.031(7) 0.020(6) 0.007(7)
C30 0.043(7) 0.072(9) 0.037(6) 0.024(6) 0.010(5) -0.011(7)
N1 0.025(4) 0.084(8) 0.036(5) 0.021(5) 0.008(4) 0.000(5)
N2 0.040(5) 0.084(7) 0.048(5) 0.042(5) 0.033(4) 0.024(5)
O1 0.035(4) 0.091(6) 0.039(4) 0.033(4) 0.020(3) 0.009(4)
O2 0.030(3) 0.084(5) 0.027(3) 0.035(4) 0.006(3) 0.005(4)
O3 0.042(4) 0.053(5) 0.058(4) 0.011(4) 0.017(4) -0.004(4)
O4 0.041(4) 0.051(5) 0.082(5) 0.027(4) 0.014(4) 0.011(4)
O5 0.038(4) 0.080(5) 0.031(3) 0.028(4) 0.016(3) 0.011(4)
O6 0.035(4) 0.117(7) 0.048(4) 0.042(4) 0.027(3) 0.033(4)

loop_
_atom_type_symbol
_atom_type_description
_atom_type_scat_dispersion_real
_atom_type_scat_dispersion_imag
_atom_type_scat_source
C C 0.0033 0.0016 'International Tables Vol C Tables 4.2.6.8 and 6.1.1.4'
H H 0.0000 0.0000 'International Tables Vol C Tables 4.2.6.8 and 6.1.1.4'
N N 0.0061 0.0033 'International Tables Vol C Tables 4.2.6.8 and 6.1.1.4'
O O 0.0106 0.0060 'International Tables Vol C Tables 4.2.6.8 and 6.1.1.4'
Er Er -0.2586 4.9576 'International Tables Vol C Tables 4.2.6.8 and 6.1.1.4'

loop_
_geom_angle_atom_site_label_1
_geom_angle_atom_site_label_2
_geom_angle_atom_site_label_3
_geom_angle
_geom_angle_site_symmetry_1
_geom_angle_site_symmetry_3
O1 Er1 O2 80.6(2) . 2_565
O1 Er1 O4 99.0(3) . .
O2 Er1 O4 84.8(2) 2_565 .
O1 Er1 O3 79.4(2) . .
O2 Er1 O3 131.0(2) 2_565 .
O4 Er1 O3 55.3(2) . .
O1 Er1 O6 150.1(2) . .
O2 Er1 O6 129.1(2) 2_565 .
O4 Er1 O6 88.1(3) . .
O3 Er1 O6 81.1(2) . .
O1 Er1 O5 155.3(2) . .
O2 Er1 O5 75.1(2) 2_565 .
O4 Er1 O5 82.9(2) . .
O3 Er1 O5 120.1(2) . .
O6 Er1 O5 54.1(2) . .
O1 Er1 N2 97.3(2) . .
O2 Er1 N2 81.4(3) 2_565 .
O4 Er1 N2 156.6(2) . .
O3 Er1 N2 145.2(3) . .
O6 Er1 N2 86.1(3) . .
O5 Er1 N2 75.3(2) . .
O1 Er1 N1 79.3(2) . .
O2 Er1 N1 138.7(3) 2_565 .
O4 Er1 N1 133.9(3) . .
O3 Er1 N1 79.5(3) . .
O6 Er1 N1 75.1(2) . .
O5 Er1 N1 117.0(2) . .
N2 Er1 N1 65.9(3) . .
O1 Er1 C13 175.6(3) . .
O2 Er1 C13 102.1(2) 2_565 .
O4 Er1 C13 84.8(3) . .
O3 Er1 C13 101.1(3) . .
O6 Er1 C13 27.1(2) . .
O5 Er1 C13 27.0(2) . .
N2 Er1 C13 79.8(3) . .
N1 Er1 C13 96.5(3) . .
O1 Er1 C7 88.4(3) . .
O2 Er1 C7 107.4(3) 2_565 .
O4 Er1 C7 26.9(3) . .
O3 Er1 C7 28.5(3) . .
O6 Er1 C7 85.0(3) . .
O5 Er1 C7 102.5(3) . .
N2 Er1 C7 170.3(3) . .
N1 Er1 C7 107.8(3) . .
C13 Er1 C7 94.0(3) . .
O2 C1 O1 123.9(8) . .
O2 C1 C2 118.3(8) . .
O1 C1 C2 117.8(7) . .
C3 C2 C5 122.5(8) . .
C3 C2 C1 119.5(10) . .
C5 C2 C1 118.0(8) . .
C2 C3 C5 118.8(9) . 2_665
C2 C3 C4 119.8(9) . .
C5 C3 C4 121.4(9) 2_665 .
C3 C4 H4A 109.5 . .
C3 C4 H4B 109.5 . .
H4A C4 H4B 109.5 . .
C3 C4 H4C 109.5 . .
H4A C4 H4C 109.5 . .
H4B C4 H4C 109.5 . .
C2 C5 C3 118.7(8) . 2_665
C2 C5 C6 121.9(8) . .
C3 C5 C6 119.4(10) 2_665 .
C5 C6 H6A 109.5 . .
C5 C6 H6B 109.5 . .
H6A C6 H6B 109.5 . .
C5 C6 H6C 109.5 . .
H6A C6 H6C 109.5 . .
H6B C6 H6C 109.5 . .
O4 C7 O3 116.3(10) . .
O4 C7 C8 122.7(10) . .
O3 C7 C8 121.0(9) . .
O4 C7 Er1 57.4(5) . .
O3 C7 Er1 59.0(5) . .
C8 C7 Er1 176.1(7) . .
C11 C8 C9 120.7(10) . .
C11 C8 C7 119.5(10) . .
C9 C8 C7 119.8(9) . .
C11 C9 C8 118.8(9) 2 .
C11 C9 C10 121.4(9) 2 .
C8 C9 C10 119.9(10) . .
C9 C10 H10A 109.5 . .
C9 C10 H10B 109.5 . .
H10A C10 H10B 109.5 . .
C9 C10 H10C 109.5 . .
H10A C10 H10C 109.5 . .
H10B C10 H10C 109.5 . .
C9 C11 C8 120.5(9) 2 .
C9 C11 C12 120.0(9) 2 .
C8 C11 C12 119.4(10) . .
C11 C12 H12A 109.5 . .
C11 C12 H12B 109.5 . .
H12A C12 H12B 109.5 . .
C11 C12 H12C 109.5 . .
H12A C12 H12C 109.5 . .
H12B C12 H12C 109.5 . .
O5 C13 O6 120.3(8) . .
O5 C13 C14 119.3(8) . .
O6 C13 C14 120.3(8) . .
O5 C13 Er1 60.5(4) . .
O6 C13 Er1 59.8(5) . .
C14 C13 Er1 177.6(8) . .
C17 C14 C15 122.1(8) . .
C17 C14 C13 119.7(9) . .
C15 C14 C13 118.2(9) . .
C17 C15 C14 118.3(9) 2_566 .
C17 C15 C16 122.0(9) 2_566 .
C14 C15 C16 119.5(8) . .
C15 C16 H16A 109.5 . .
C15 C16 H16B 109.5 . .
H16A C16 H16B 109.5 . .
C15 C16 H16C 109.5 . .
H16A C16 H16C 109.5 . .
H16B C16 H16C 109.5 . .
C14 C17 C15 119.5(9) . 2_566
C14 C17 C18 119.8(9) . .
C15 C17 C18 120.6(10) 2_566 .
C17 C18 H18A 109.5 . .
C17 C18 H18B 109.5 . .
H18A C18 H18B 109.5 . .
C17 C18 H18C 109.5 . .
H18A C18 H18C 109.5 . .
H18B C18 H18C 109.5 . .
N1 C19 C20 123.2(11) . .
N1 C19 H19 118.4 . .
C20 C19 H19 118.4 . .
C21 C20 C19 118.7(12) . .
C21 C20 H20 120.7 . .
C19 C20 H20 120.7 . .
C20 C21 C22 122.2(12) . .
C20 C21 H21 118.9 . .
C22 C21 H21 118.9 . .
C23 C22 C21 127.3(13) . .
C23 C22 C30 117.8(12) . .
C21 C22 C30 114.9(13) . .
C24 C23 C22 124.1(14) . .
C24 C23 H23 118.0 . .
C22 C23 H23 118.0 . .
C23 C24 C25 120.9(14) . .
C23 C24 H24 119.6 . .
C25 C24 H24 119.6 . .
C26 C25 C29 116.1(12) . .
C26 C25 C24 124.3(14) . .
C29 C25 C24 119.4(12) . .
C27 C26 C25 120.5(14) . .
C27 C26 H26 119.7 . .
C25 C26 H26 119.7 . .
C26 C27 C28 118.0(13) . .
C26 C27 H27 121.0 . .
C28 C27 H27 121.0 . .
N2 C28 C27 125.2(12) . .
N2 C28 H28 117.4 . .
C27 C28 H28 117.4 . .
N2 C29 C25 125.6(10) . .
N2 C29 C30 116.1(11) . .
C25 C29 C30 118.2(11) . .
N1 C30 C22 123.0(11) . .
N1 C30 C29 117.9(10) . .
C22 C30 C29 119.2(12) . .
C19 N1 C30 118.1(9) . .
C19 N1 Er1 123.3(8) . .
C30 N1 Er1 118.6(6) . .
C28 N2 C29 114.4(10) . .
C28 N2 Er1 124.1(8) . .
C29 N2 Er1 121.3(7) . .
C1 O1 Er1 160.5(6) . .
C1 O2 Er1 144.2(5) . 2_565
C7 O3 Er1 92.5(6) . .
C7 O4 Er1 95.8(7) . .
C13 O5 Er1 92.5(5) . .
C13 O6 Er1 93.2(5) . .

loop_
_geom_bond_atom_site_label_1
_geom_bond_atom_site_label_2
_geom_bond_distance
_geom_bond_site_symmetry_2
Er1 O1 2.231(6) .
Er1 O2 2.288(6) 2_565
Er1 O4 2.332(7) .
Er1 O3 2.365(7) .
Er1 O6 2.370(6) .
Er1 O5 2.386(6) .
Er1 N2 2.438(9) .
Er1 N1 2.494(8) .
Er1 C13 2.739(9) .
Er1 C7 2.756(11) .
C1 O2 1.225(9) .
C1 O1 1.270(10) .
C1 C2 1.496(12) .
C2 C3 1.367(12) .
C2 C5 1.393(12) .
C3 C5 1.423(12) 2_665
C3 C4 1.470(13) .
C4 H4A 0.9600 .
C4 H4B 0.9600 .
C4 H4C 0.9600 .
C5 C3 1.423(12) 2_665
C5 C6 1.494(12) .
C6 H6A 0.9600 .
C6 H6B 0.9600 .
C6 H6C 0.9600 .
C7 O4 1.252(11) .
C7 O3 1.314(12) .
C7 C8 1.459(14) .
C8 C11 1.366(12) .
C8 C9 1.422(13) .
C9 C11 1.343(13) 2
C9 C10 1.507(13) .
C10 H10A 0.9600 .
C10 H10B 0.9600 .
C10 H10C 0.9600 .
C11 C9 1.343(13) 2
C11 C12 1.552(13) .
C12 H12A 0.9600 .
C12 H12B 0.9600 .
C12 H12C 0.9600 .
C13 O5 1.245(10) .
C13 O6 1.248(10) .
C13 C14 1.504(12) .
C14 C17 1.380(13) .
C14 C15 1.420(13) .
C15 C17 1.386(12) 2_566
C15 C16 1.502(13) .
C16 H16A 0.9600 .
C16 H16B 0.9600 .
C16 H16C 0.9600 .
C17 C15 1.386(12) 2_566
C17 C18 1.490(14) .
C18 H18A 0.9600 .
C18 H18B 0.9600 .
C18 H18C 0.9600 .
C19 N1 1.309(12) .
C19 C20 1.428(14) .
C19 H19 0.9300 .
C20 C21 1.319(16) .
C20 H20 0.9300 .
C21 C22 1.406(16) .
C21 H21 0.9300 .
C22 C23 1.387(17) .
C22 C30 1.447(15) .
C23 C24 1.290(17) .
C23 H23 0.9300 .
C24 C25 1.454(17) .
C24 H24 0.9300 .
C25 C26 1.362(16) .
C25 C29 1.387(15) .
C26 C27 1.348(16) .
C26 H26 0.9300 .
C27 C28 1.399(15) .
C27 H27 0.9300 .
C28 N2 1.288(13) .
C28 H28 0.9300 .
C29 N2 1.357(13) .
C29 C30 1.454(14) .
C30 N1 1.352(12) .
O2 Er1 2.288(6) 2_565
